data_4105399
loop_
_publ_author_name
'Timothy C. Berto'
'V. K. K. Praneeth'
'Lauren E. Goodrich'
'Nicolai Lehnert'

_publ_section_title
;
 Iron-Porphyrin NO Complexes with Covalently Attached N-Donor Ligands:
 Formation of a Stable Six-Coordinate Species in Solution
;
_journal_name_full 'Journal of the American Chemical Society'
_journal_page_first 17116
_journal_page_last 17126
_journal_paper_doi 10.1021/ja904368n
_journal_volume 131
_journal_year 2009
_chemical_formula_moiety 'C55 H31 F6 N7 O Zn, C H2 Cl2'
_chemical_formula_sum 'C56 H33 Cl2 F6 N7 O Zn'
_chemical_formula_weight 1070.16
_chemical_name_systematic
;
 ?
;
_space_group_IT_number 2
_symmetry_cell_setting triclinic
_symmetry_space_group_name_Hall '-P 1'
_symmetry_space_group_name_H-M 'P -1'
_atom_sites_solution_hydrogens geom
_atom_sites_solution_primary direct
_atom_sites_solution_secondary difmap
_audit_creation_method SHELXL-97
_cell_angle_alpha 103.955(1)
_cell_angle_beta 101.557(1)
_cell_angle_gamma 100.116(1)
_cell_formula_units_Z 2
_cell_length_a 10.5223(8)
_cell_length_b 13.2057(10)
_cell_length_c 19.7516(15)
_cell_measurement_reflns_used 9862
_cell_measurement_temperature 85(2)
_cell_measurement_theta_max 28.26
_cell_measurement_theta_min 2.58
_cell_volume 2536.1(3)
_computing_cell_refinement 'Bruker SAINT'
_computing_data_collection 'Bruker SMART-APEX'
_computing_data_reduction 'Bruker SAINT'
_computing_molecular_graphics 'Bruker SHELXTL'
_computing_publication_material 'Bruker SHELXTL'
_computing_structure_refinement 'SHELXL-97 (Sheldrick, 2008)'
_computing_structure_solution 'SHELXS-97 (Sheldrick, 2008)'
_diffrn_ambient_temperature 85(2)
_diffrn_measured_fraction_theta_full 0.997
_diffrn_measured_fraction_theta_max 0.997
_diffrn_measurement_device_type 'CCD area detector'
_diffrn_measurement_method 'phi and omega scans'
_diffrn_radiation_monochromator graphite
_diffrn_radiation_source 'fine-focus sealed tube'
_diffrn_radiation_type MoK\a
_diffrn_radiation_wavelength 0.71073
_diffrn_reflns_av_R_equivalents 0.0460
_diffrn_reflns_av_sigmaI/netI 0.0406
_diffrn_reflns_limit_h_max 14
_diffrn_reflns_limit_h_min -14
_diffrn_reflns_limit_k_max 17
_diffrn_reflns_limit_k_min -17
_diffrn_reflns_limit_l_max 26
_diffrn_reflns_limit_l_min -26
_diffrn_reflns_number 54977
_diffrn_reflns_theta_full 28.32
_diffrn_reflns_theta_max 28.32
_diffrn_reflns_theta_min 1.63
_exptl_absorpt_coefficient_mu 0.659
_exptl_absorpt_correction_T_max 0.9370
_exptl_absorpt_correction_T_min 0.9134
_exptl_absorpt_correction_type multi-scan
_exptl_absorpt_process_details
;
  Blessing, R. Acta Cryst. (1995) A51 33-38.
  Sheldrick, G.  SADABS (Version 2008/1) Bruker AXS area
  detector absorption and other corrections, University of
  Gottingen, Germany 2008.
;
_exptl_crystal_colour purple
_exptl_crystal_density_diffrn 1.401
_exptl_crystal_description block
_exptl_crystal_F_000 1088
_exptl_crystal_size_max 0.14
_exptl_crystal_size_mid 0.14
_exptl_crystal_size_min 0.10
_refine_diff_density_max 1.301
_refine_diff_density_min -0.655
_refine_diff_density_rms 0.099
_refine_ls_extinction_method none
_refine_ls_goodness_of_fit_ref 1.075
_refine_ls_hydrogen_treatment constr
_refine_ls_matrix_type full
_refine_ls_number_parameters 749
_refine_ls_number_reflns 12597
_refine_ls_number_restraints 153
_refine_ls_restrained_S_all 1.072
_refine_ls_R_factor_all 0.0778
_refine_ls_R_factor_gt 0.0570
_refine_ls_shift/su_max 0.004
_refine_ls_shift/su_mean 0.000
_refine_ls_structure_factor_coef Fsqd
_refine_ls_weighting_details 'calc w=1/[\s^2^(Fo^2^)+(0.1026P)^2^+1.5178P] where P=(Fo^2^+2Fc^2^)/3'
_refine_ls_weighting_scheme calc
_refine_ls_wR_factor_gt 0.1630
_refine_ls_wR_factor_ref 0.1770
_reflns_number_gt 9535
_reflns_number_total 12597
_reflns_threshold_expression >2sigma(I)
_cod_data_source_file ja904368n_si_002.cif
_cod_data_source_block znbzim
_cod_database_code 4105399

loop_
_symmetry_equiv_pos_as_xyz
'x, y, z'
'-x, -y, -z'

loop_
_atom_site_label
_atom_site_type_symbol
_atom_site_fract_x
_atom_site_fract_y
_atom_site_fract_z
_atom_site_U_iso_or_equiv
_atom_site_adp_type
_atom_site_occupancy
_atom_site_symmetry_multiplicity
_atom_site_calc_flag
_atom_site_refinement_flags
_atom_site_disorder_assembly
_atom_site_disorder_group
O1 O 0.5290(2) 0.37686(18) 0.91751(12) 0.0390(5) Uani 1 1 d . . .
Zn1 Zn 0.04552(3) 0.68731(2) 0.755033(15) 0.02323(8) Uani 1 1 d . . .
F1 F 0.41391(17) 1.05234(14) 0.92794(10) 0.0387(4) Uani 1 1 d . . .
F2 F 0.07485(17) 0.93695(13) 1.03343(9) 0.0348(4) Uani 1 1 d . . .
F5 F -0.42656(18) 0.38374(15) 0.56502(10) 0.0450(5) Uani 1 1 d . . .
F6 F -0.00800(19) 0.36330(16) 0.52379(10) 0.0466(5) Uani 1 1 d . . .
N1 N -0.0071(2) 0.52230(17) 0.73782(11) 0.0235(4) Uani 1 1 d . . .
N2 N 0.1259(2) 0.70198(16) 0.86388(11) 0.0230(4) Uani 1 1 d . . .
N3 N 0.0380(2) 0.84653(17) 0.78603(12) 0.0265(5) Uani 1 1 d . . .
N4 N -0.0971(2) 0.66761(17) 0.66078(12) 0.0245(4) Uani 1 1 d . A .
N5 N 0.3529(2) 0.44744(18) 0.88092(12) 0.0283(5) Uani 1 1 d . . .
H5A H 0.3296 0.4916 0.8564 0.034 Uiso 1 1 calc R . .
N6 N 0.3972(2) 0.6524(2) 0.69106(13) 0.0334(5) Uani 1 1 d . . .
N7 N 0.2228(2) 0.69941(18) 0.72304(12) 0.0271(5) Uani 1 1 d . . .
C1 C -0.0803(3) 0.4477(2) 0.67461(14) 0.0253(5) Uani 1 1 d . . .
C2 C -0.0849(3) 0.3408(2) 0.68184(15) 0.0312(6) Uani 1 1 d . . .
H2A H -0.1280 0.2751 0.6456 0.037 Uiso 1 1 calc R . .
C3 C -0.0160(3) 0.3521(2) 0.75006(15) 0.0306(6) Uani 1 1 d . . .
H3A H -0.0027 0.2958 0.7709 0.037 Uiso 1 1 calc R . .
C4 C 0.0334(3) 0.4660(2) 0.78527(14) 0.0240(5) Uani 1 1 d . . .
C5 C 0.1084(2) 0.5111(2) 0.85688(13) 0.0225(5) Uani 1 1 d . . .
C6 C 0.1550(2) 0.6212(2) 0.89209(13) 0.0229(5) Uani 1 1 d . . .
C7 C 0.2384(2) 0.6664(2) 0.96513(14) 0.0242(5) Uani 1 1 d . . .
H7A H 0.2728 0.6278 0.9965 0.029 Uiso 1 1 calc R . .
C8 C 0.2578(2) 0.7744(2) 0.97986(14) 0.0249(5) Uani 1 1 d . . .
H8A H 0.3091 0.8261 1.0236 0.030 Uiso 1 1 calc R . .
C9 C 0.1860(2) 0.7962(2) 0.91666(14) 0.0239(5) Uani 1 1 d . . .
C10 C 0.1758(3) 0.8985(2) 0.91117(14) 0.0248(5) Uani 1 1 d . . .
C11 C 0.1052(3) 0.9214(2) 0.85075(14) 0.0273(5) Uani 1 1 d . . .
C12 C 0.0888(3) 1.0268(2) 0.84800(15) 0.0329(6) Uani 1 1 d . . .
H12A H 0.1252 1.0921 0.8856 0.040 Uiso 1 1 calc R . .
C13 C 0.0115(3) 1.0145(2) 0.78139(15) 0.0344(6) Uani 1 1 d . . .
H13A H -0.0161 1.0699 0.7634 0.041 Uiso 1 1 calc R . .
C14 C -0.0213(3) 0.9016(2) 0.74295(14) 0.0306(6) Uani 1 1 d . A .
C15 C -0.1020(3) 0.8561(2) 0.67281(14) 0.0279(5) Uani 1 1 d . . .
C16 C -0.1378(3) 0.7471(2) 0.63466(14) 0.0259(5) Uani 1 1 d . A .
C17 C -0.2238(3) 0.7018(2) 0.56279(14) 0.0291(6) Uani 1 1 d . . .
H17A H -0.2645 0.7400 0.5330 0.035 Uiso 1 1 calc R A .
C18 C -0.2354(3) 0.5944(2) 0.54590(14) 0.0287(6) Uani 1 1 d . A .
H18A H -0.2858 0.5428 0.5019 0.034 Uiso 1 1 calc R . .
C19 C -0.1563(3) 0.5731(2) 0.60750(14) 0.0248(5) Uani 1 1 d . . .
C20 C -0.1465(3) 0.4707(2) 0.61307(14) 0.0242(5) Uani 1 1 d . A .
C21 C 0.1343(3) 0.4346(2) 0.90062(13) 0.0232(5) Uani 1 1 d . . .
C22 C 0.0339(3) 0.3918(2) 0.92934(15) 0.0291(6) Uani 1 1 d . . .
H22A H -0.0485 0.4128 0.9219 0.035 Uiso 1 1 calc R . .
C23 C 0.0522(3) 0.3189(2) 0.96859(15) 0.0301(6) Uani 1 1 d . . .
H23A H -0.0166 0.2907 0.9883 0.036 Uiso 1 1 calc R . .
C24 C 0.1715(3) 0.2877(2) 0.97863(14) 0.0273(5) Uani 1 1 d . . .
H24A H 0.1837 0.2368 1.0046 0.033 Uiso 1 1 calc R . .
C25 C 0.2739(3) 0.3296(2) 0.95139(14) 0.0270(5) Uani 1 1 d . . .
H25A H 0.3563 0.3087 0.9594 0.032 Uiso 1 1 calc R . .
C26 C 0.2548(3) 0.4027(2) 0.91205(13) 0.0240(5) Uani 1 1 d . . .
C27 C 0.4778(3) 0.4317(2) 0.88360(14) 0.0283(5) Uani 1 1 d . . .
C28 C 0.5515(3) 0.4882(2) 0.84079(14) 0.0277(5) Uani 1 1 d . . .
C29 C 0.6905(3) 0.5203(2) 0.86437(15) 0.0301(6) Uani 1 1 d . . .
H29A H 0.7357 0.5063 0.9066 0.036 Uiso 1 1 calc R . .
C30 C 0.7620(3) 0.5726(2) 0.82622(16) 0.0343(6) Uani 1 1 d . . .
H30A H 0.8564 0.5959 0.8430 0.041 Uiso 1 1 calc R . .
C31 C 0.6970(3) 0.5917(3) 0.76338(16) 0.0344(6) Uani 1 1 d . . .
H31A H 0.7473 0.6270 0.7373 0.041 Uiso 1 1 calc R . .
C32 C 0.5591(3) 0.5591(3) 0.73880(15) 0.0333(6) Uani 1 1 d . . .
C33 C 0.4866(3) 0.5084(2) 0.77822(15) 0.0310(6) Uani 1 1 d . . .
H33A H 0.3919 0.4875 0.7623 0.037 Uiso 1 1 calc R . .
C34 C 0.4857(3) 0.5813(3) 0.67162(17) 0.0404(7) Uani 1 1 d . . .
H34A H 0.5508 0.6159 0.6493 0.048 Uiso 1 1 calc R . .
H34B H 0.4324 0.5130 0.6361 0.048 Uiso 1 1 calc R . .
C35 C 0.4383(3) 0.7588(3) 0.73009(16) 0.0363(7) Uani 1 1 d . . .
H35A H 0.5253 0.8036 0.7413 0.044 Uiso 1 1 calc R . .
C36 C 0.3306(3) 0.7873(2) 0.74941(15) 0.0314(6) Uani 1 1 d . . .
H36A H 0.3291 0.8567 0.7768 0.038 Uiso 1 1 calc R . .
C37 C 0.2670(3) 0.6202(2) 0.68873(14) 0.0290(6) Uani 1 1 d . . .
H37A H 0.2142 0.5494 0.6653 0.035 Uiso 1 1 calc R . .
C38 C 0.2398(3) 0.9912(2) 0.97731(14) 0.0262(5) Uani 1 1 d . . .
C39 C 0.3553(3) 1.0662(2) 0.98368(15) 0.0293(6) Uani 1 1 d . . .
C40 C 0.4138(3) 1.1536(2) 1.04369(16) 0.0324(6) Uani 1 1 d . . .
H40A H 0.4936 1.2024 1.0461 0.039 Uiso 1 1 calc R . .
C41 C 0.3530(3) 1.1682(2) 1.10008(16) 0.0341(6) Uani 1 1 d . . .
H41A H 0.3900 1.2290 1.1411 0.041 Uiso 1 1 calc R . .
C42 C 0.2386(3) 1.0953(2) 1.09754(15) 0.0334(6) Uani 1 1 d . . .
H42A H 0.1976 1.1044 1.1366 0.040 Uiso 1 1 calc R . .
C43 C 0.1867(3) 1.0094(2) 1.03674(14) 0.0281(5) Uani 1 1 d . . .
F3 F 0.0371(4) 0.9712(3) 0.5933(2) 0.0557(9) Uani 0.648(5) 1 d PDU A 1
F4 F -0.3447(4) 0.9028(3) 0.6770(2) 0.0418(9) Uani 0.648(5) 1 d PDU A 1
C44 C -0.1605(3) 0.9303(2) 0.63596(14) 0.0321(6) Uani 0.648(5) 1 d PDU A 1
C45 C -0.0854(6) 0.9862(4) 0.5982(3) 0.0369(12) Uani 0.648(5) 1 d PDU A 1
C46 C -0.1355(7) 1.0552(4) 0.5628(3) 0.0425(13) Uani 0.648(5) 1 d PDU A 1
H46A H -0.0846 1.0907 0.5370 0.051 Uiso 0.648(5) 1 calc PR A 1
C47 C -0.2604(8) 1.0713(6) 0.5659(4) 0.0404(17) Uani 0.648(5) 1 d PDU A 1
H47A H -0.2963 1.1169 0.5408 0.048 Uiso 0.648(5) 1 calc PR A 1
C48 C -0.3342(8) 1.0229(6) 0.6045(4) 0.0378(17) Uani 0.648(5) 1 d PDU A 1
H48A H -0.4189 1.0361 0.6080 0.045 Uiso 0.648(5) 1 calc PR A 1
C49 C -0.2797(6) 0.9543(6) 0.6379(3) 0.0309(15) Uani 0.648(5) 1 d PDU A 1
F3A F -0.0299(8) 0.9200(6) 0.5582(4) 0.0579(18) Uani 0.352(5) 1 d PDU A 2
F4A F -0.3260(6) 0.9376(5) 0.7080(3) 0.0329(14) Uani 0.352(5) 1 d PDU A 2
C44A C -0.1605(3) 0.9303(2) 0.63596(14) 0.0321(6) Uani 0.352(5) 1 d PDU A 2
C45A C -0.1309(11) 0.9578(9) 0.5775(5) 0.037(2) Uani 0.352(5) 1 d PDU A 2
C46A C -0.1901(11) 1.0241(9) 0.5432(6) 0.041(2) Uani 0.352(5) 1 d PDU A 2
H46B H -0.1593 1.0460 0.5057 0.050 Uiso 0.352(5) 1 calc PR A 2
C47A C -0.2959(13) 1.0568(12) 0.5660(8) 0.034(3) Uani 0.352(5) 1 d PDU A 2
H47B H -0.3395 1.1019 0.5437 0.041 Uiso 0.352(5) 1 calc PR A 2
C48A C -0.3392(13) 1.0250(11) 0.6205(7) 0.027(2) Uani 0.352(5) 1 d PDU A 2
H48B H -0.4143 1.0456 0.6346 0.033 Uiso 0.352(5) 1 calc PR A 2
C49A C -0.2712(11) 0.9623(10) 0.6547(6) 0.025(2) Uani 0.352(5) 1 d PDU A 2
C50 C -0.2138(3) 0.3772(2) 0.54794(14) 0.0264(5) Uani 1 1 d . . .
C51 C -0.3504(3) 0.3362(2) 0.52546(15) 0.0319(6) Uani 1 1 d . A .
C52 C -0.4137(3) 0.2496(2) 0.46583(16) 0.0373(7) Uani 1 1 d . . .
H52A H -0.5080 0.2242 0.4527 0.045 Uiso 1 1 calc R A .
C53 C -0.3354(3) 0.2009(2) 0.42562(15) 0.0366(7) Uani 1 1 d . A .
H53A H -0.3765 0.1406 0.3847 0.044 Uiso 1 1 calc R . .
C54 C -0.1990(3) 0.2388(2) 0.44429(15) 0.0361(7) Uani 1 1 d . . .
H54A H -0.1454 0.2061 0.4164 0.043 Uiso 1 1 calc R A .
C55 C -0.1416(3) 0.3259(2) 0.50499(15) 0.0316(6) Uani 1 1 d . A .
Cl98 Cl 0.36839(19) 0.15203(13) 0.57728(9) 0.0440(4) Uani 0.50 1 d PD B 1
Cl99 Cl 0.2284(2) 0.30840(19) 0.63505(13) 0.0681(6) Uani 0.50 1 d PD B 1
C99 C 0.3757(7) 0.2656(5) 0.6469(4) 0.0476(16) Uani 0.50 1 d PD B 1
H99A H 0.3941 0.2486 0.6936 0.057 Uiso 0.50 1 calc PR B 1
H99B H 0.4503 0.3244 0.6488 0.057 Uiso 0.50 1 calc PR B 1
Cl91 Cl 0.4209(2) 0.07913(16) 0.75880(11) 0.0645(6) Uani 0.50 1 d PD C 1
Cl90 Cl 0.6815(2) 0.22220(18) 0.78806(12) 0.0640(5) Uani 0.50 1 d PD C 1
C90 C 0.5713(8) 0.1441(6) 0.8212(4) 0.0547(19) Uani 0.50 1 d PD C 1
H90A H 0.6142 0.0898 0.8369 0.066 Uiso 0.50 1 calc PR C 1
H90B H 0.5537 0.1907 0.8640 0.066 Uiso 0.50 1 calc PR C 1

loop_
_atom_site_aniso_label
_atom_site_aniso_U_11
_atom_site_aniso_U_22
_atom_site_aniso_U_33
_atom_site_aniso_U_23
_atom_site_aniso_U_13
_atom_site_aniso_U_12
O1 0.0288(10) 0.0521(13) 0.0512(12) 0.0351(10) 0.0118(9) 0.0183(9)
Zn1 0.02555(15) 0.02005(14) 0.02674(15) 0.01191(11) 0.00585(11) 0.00579(11)
F1 0.0347(9) 0.0341(9) 0.0486(10) 0.0105(8) 0.0193(8) 0.0033(7)
F2 0.0402(9) 0.0289(8) 0.0371(8) 0.0135(7) 0.0150(7) 0.0008(7)
F5 0.0324(9) 0.0440(11) 0.0509(11) -0.0002(9) 0.0104(8) 0.0090(8)
F6 0.0376(9) 0.0542(12) 0.0482(10) 0.0082(9) 0.0184(8) 0.0117(9)
N1 0.0239(10) 0.0220(10) 0.0271(10) 0.0121(8) 0.0056(8) 0.0054(8)
N2 0.0229(10) 0.0202(10) 0.0281(10) 0.0119(8) 0.0052(8) 0.0049(8)
N3 0.0357(12) 0.0218(10) 0.0256(10) 0.0129(8) 0.0067(9) 0.0085(9)
N4 0.0271(11) 0.0223(10) 0.0289(10) 0.0136(8) 0.0089(9) 0.0070(8)
N5 0.0258(11) 0.0337(12) 0.0355(11) 0.0239(10) 0.0092(9) 0.0119(9)
N6 0.0289(11) 0.0482(14) 0.0325(12) 0.0255(11) 0.0106(9) 0.0109(10)
N7 0.0264(11) 0.0297(11) 0.0263(10) 0.0128(9) 0.0051(9) 0.0044(9)
C1 0.0303(13) 0.0202(11) 0.0285(12) 0.0107(10) 0.0091(10) 0.0071(10)
C2 0.0429(16) 0.0204(12) 0.0292(13) 0.0092(10) 0.0042(11) 0.0073(11)
C3 0.0432(15) 0.0212(12) 0.0306(13) 0.0128(10) 0.0080(11) 0.0100(11)
C4 0.0265(12) 0.0206(11) 0.0293(12) 0.0124(10) 0.0085(10) 0.0081(9)
C5 0.0215(11) 0.0228(11) 0.0284(12) 0.0143(9) 0.0073(9) 0.0079(9)
C6 0.0204(11) 0.0242(12) 0.0282(12) 0.0146(10) 0.0063(9) 0.0058(9)
C7 0.0215(11) 0.0246(12) 0.0287(12) 0.0134(10) 0.0048(9) 0.0049(9)
C8 0.0219(11) 0.0260(12) 0.0279(12) 0.0114(10) 0.0051(10) 0.0044(10)
C9 0.0223(11) 0.0244(12) 0.0274(12) 0.0127(10) 0.0073(9) 0.0034(9)
C10 0.0245(12) 0.0218(12) 0.0297(12) 0.0111(10) 0.0080(10) 0.0028(9)
C11 0.0324(13) 0.0213(12) 0.0302(13) 0.0109(10) 0.0083(10) 0.0065(10)
C12 0.0487(17) 0.0209(12) 0.0300(13) 0.0117(10) 0.0066(12) 0.0082(12)
C13 0.0550(18) 0.0221(12) 0.0294(13) 0.0127(11) 0.0079(12) 0.0133(12)
C14 0.0451(16) 0.0232(12) 0.0287(13) 0.0146(10) 0.0097(11) 0.0113(11)
C15 0.0386(14) 0.0240(12) 0.0276(12) 0.0156(10) 0.0084(11) 0.0124(11)
C16 0.0287(13) 0.0267(12) 0.0267(12) 0.0142(10) 0.0068(10) 0.0092(10)
C17 0.0344(14) 0.0303(13) 0.0268(12) 0.0134(10) 0.0066(11) 0.0126(11)
C18 0.0332(14) 0.0289(13) 0.0267(12) 0.0125(10) 0.0056(10) 0.0100(11)
C19 0.0257(12) 0.0252(12) 0.0258(12) 0.0114(10) 0.0059(10) 0.0070(10)
C20 0.0252(12) 0.0234(12) 0.0257(12) 0.0101(10) 0.0066(10) 0.0055(9)
C21 0.0256(12) 0.0203(11) 0.0259(11) 0.0111(9) 0.0063(9) 0.0053(9)
C22 0.0279(13) 0.0299(13) 0.0368(14) 0.0184(11) 0.0101(11) 0.0110(11)
C23 0.0297(13) 0.0293(13) 0.0374(14) 0.0191(11) 0.0113(11) 0.0060(11)
C24 0.0343(14) 0.0232(12) 0.0264(12) 0.0136(10) 0.0044(10) 0.0065(10)
C25 0.0278(13) 0.0275(13) 0.0302(13) 0.0146(10) 0.0063(10) 0.0102(10)
C26 0.0266(12) 0.0241(12) 0.0247(11) 0.0126(9) 0.0072(9) 0.0061(10)
C27 0.0253(12) 0.0325(14) 0.0309(13) 0.0143(11) 0.0074(10) 0.0088(11)
C28 0.0257(12) 0.0332(14) 0.0299(13) 0.0145(11) 0.0093(10) 0.0112(11)
C29 0.0278(13) 0.0355(14) 0.0318(13) 0.0147(11) 0.0081(11) 0.0122(11)
C30 0.0251(13) 0.0412(16) 0.0418(15) 0.0180(13) 0.0102(11) 0.0109(12)
C31 0.0303(14) 0.0452(16) 0.0376(14) 0.0210(13) 0.0156(12) 0.0131(12)
C32 0.0293(13) 0.0504(17) 0.0310(13) 0.0214(12) 0.0126(11) 0.0178(12)
C33 0.0251(13) 0.0418(15) 0.0321(13) 0.0172(12) 0.0089(10) 0.0123(11)
C34 0.0362(15) 0.065(2) 0.0368(15) 0.0303(14) 0.0178(12) 0.0230(14)
C35 0.0273(14) 0.0463(17) 0.0384(15) 0.0271(13) 0.0038(11) 0.0007(12)
C36 0.0288(13) 0.0331(14) 0.0296(13) 0.0152(11) 0.0016(11) -0.0016(11)
C37 0.0257(12) 0.0351(14) 0.0292(13) 0.0151(11) 0.0072(10) 0.0064(11)
C38 0.0289(13) 0.0205(11) 0.0292(12) 0.0115(10) 0.0025(10) 0.0055(10)
C39 0.0266(13) 0.0258(13) 0.0383(14) 0.0125(11) 0.0084(11) 0.0088(10)
C40 0.0244(13) 0.0239(13) 0.0447(16) 0.0100(11) 0.0006(11) 0.0042(10)
C41 0.0350(15) 0.0261(13) 0.0332(14) 0.0071(11) -0.0053(12) 0.0048(11)
C42 0.0416(16) 0.0308(14) 0.0288(13) 0.0135(11) 0.0052(12) 0.0084(12)
C43 0.0314(13) 0.0247(12) 0.0291(12) 0.0132(10) 0.0055(10) 0.0037(10)
F3 0.079(2) 0.054(2) 0.069(2) 0.0407(17) 0.0503(19) 0.0378(18)
F4 0.0335(16) 0.0409(19) 0.058(2) 0.0302(16) 0.0080(16) 0.0079(14)
C44 0.0517(16) 0.0239(12) 0.0244(12) 0.0128(10) 0.0067(11) 0.0133(12)
C45 0.060(3) 0.032(3) 0.027(2) 0.014(2) 0.016(2) 0.019(2)
C46 0.076(4) 0.031(3) 0.027(3) 0.0140(19) 0.016(3) 0.017(3)
C47 0.075(4) 0.022(3) 0.026(3) 0.012(2) 0.007(3) 0.017(3)
C48 0.046(3) 0.028(3) 0.034(4) 0.014(2) -0.009(2) 0.009(2)
C49 0.033(2) 0.029(3) 0.021(3) 0.012(2) -0.0119(19) -0.003(2)
F3A 0.084(5) 0.072(4) 0.067(4) 0.053(3) 0.055(3) 0.057(4)
F4A 0.033(3) 0.038(3) 0.035(3) 0.023(2) 0.008(2) 0.009(2)
C44A 0.0517(16) 0.0239(12) 0.0244(12) 0.0128(10) 0.0067(11) 0.0133(12)
C45A 0.054(5) 0.047(6) 0.025(4) 0.019(4) 0.017(4) 0.033(4)
C46A 0.059(6) 0.050(6) 0.036(5) 0.032(4) 0.017(4) 0.032(5)
C47A 0.048(6) 0.034(6) 0.033(5) 0.022(4) 0.011(4) 0.022(4)
C48A 0.027(4) 0.029(5) 0.024(5) 0.015(4) -0.002(3) -0.002(3)
C49A 0.033(4) 0.024(5) 0.015(4) 0.013(3) -0.007(3) 0.002(4)
C50 0.0350(14) 0.0214(12) 0.0245(12) 0.0107(10) 0.0049(10) 0.0086(10)
C51 0.0330(14) 0.0306(14) 0.0318(14) 0.0078(11) 0.0054(11) 0.0112(11)
C52 0.0399(16) 0.0328(15) 0.0323(14) 0.0084(12) -0.0034(12) 0.0064(12)
C53 0.0545(18) 0.0300(14) 0.0242(13) 0.0100(11) 0.0022(12) 0.0128(13)
C54 0.0541(18) 0.0321(14) 0.0289(13) 0.0122(11) 0.0150(13) 0.0181(13)
C55 0.0333(14) 0.0336(14) 0.0309(13) 0.0125(11) 0.0087(11) 0.0105(11)
Cl98 0.0614(10) 0.0351(8) 0.0345(7) 0.0068(6) 0.0050(7) 0.0218(7)
Cl99 0.0463(10) 0.0559(12) 0.0827(14) -0.0128(11) 0.0060(10) 0.0198(9)
C99 0.063(4) 0.037(3) 0.046(4) 0.006(3) 0.024(3) 0.017(3)
Cl91 0.0831(14) 0.0519(10) 0.0522(10) 0.0292(8) 0.0062(9) -0.0077(10)
Cl90 0.0578(11) 0.0656(12) 0.0644(12) 0.0114(10) 0.0208(9) 0.0077(9)
C90 0.065(5) 0.056(4) 0.047(4) 0.021(3) 0.010(3) 0.018(4)

loop_
_atom_type_symbol
_atom_type_description
_atom_type_scat_dispersion_real
_atom_type_scat_dispersion_imag
_atom_type_scat_source
C C 0.0033 0.0016 'International Tables Vol C Tables 4.2.6.8 and 6.1.1.4'
H H 0.0000 0.0000 'International Tables Vol C Tables 4.2.6.8 and 6.1.1.4'
N N 0.0061 0.0033 'International Tables Vol C Tables 4.2.6.8 and 6.1.1.4'
O O 0.0106 0.0060 'International Tables Vol C Tables 4.2.6.8 and 6.1.1.4'
F F 0.0171 0.0103 'International Tables Vol C Tables 4.2.6.8 and 6.1.1.4'
Cl Cl 0.1484 0.1585 'International Tables Vol C Tables 4.2.6.8 and 6.1.1.4'
Zn Zn 0.2839 1.4301 'International Tables Vol C Tables 4.2.6.8 and 6.1.1.4'

loop_
_geom_angle_atom_site_label_1
_geom_angle_atom_site_label_2
_geom_angle_atom_site_label_3
_geom_angle
N3 Zn1 N4 88.39(9)
N3 Zn1 N1 159.51(9)
N4 Zn1 N1 88.37(8)
N3 Zn1 N7 101.12(9)
N4 Zn1 N7 103.42(8)
N1 Zn1 N7 99.31(9)
N3 Zn1 N2 87.90(8)
N4 Zn1 N2 158.82(9)
N1 Zn1 N2 87.85(8)
N7 Zn1 N2 97.76(8)
C1 N1 C4 106.7(2)
C1 N1 Zn1 126.16(17)
C4 N1 Zn1 126.95(17)
C9 N2 C6 106.6(2)
C9 N2 Zn1 125.63(16)
C6 N2 Zn1 126.33(17)
C14 N3 C11 106.4(2)
C14 N3 Zn1 126.48(18)
C11 N3 Zn1 126.70(17)
C16 N4 C19 106.1(2)
C16 N4 Zn1 127.00(17)
C19 N4 Zn1 126.35(17)
C27 N5 C26 129.1(2)
C37 N6 C35 107.1(2)
C37 N6 C34 125.7(3)
C35 N6 C34 125.5(3)
C37 N7 C36 105.9(2)
C37 N7 Zn1 126.84(19)
C36 N7 Zn1 125.40(19)
N1 C1 C20 125.5(2)
N1 C1 C2 109.7(2)
C20 C1 C2 124.7(2)
C3 C2 C1 107.0(2)
C2 C3 C4 107.2(2)
N1 C4 C5 125.8(2)
N1 C4 C3 109.4(2)
C5 C4 C3 124.8(2)
C4 C5 C6 125.5(2)
C4 C5 C21 116.9(2)
C6 C5 C21 117.5(2)
N2 C6 C5 125.5(2)
N2 C6 C7 109.8(2)
C5 C6 C7 124.7(2)
C8 C7 C6 106.6(2)
C7 C8 C9 107.1(2)
N2 C9 C10 125.1(2)
N2 C9 C8 109.8(2)
C10 C9 C8 125.0(2)
C11 C10 C9 126.0(2)
C11 C10 C38 117.0(2)
C9 C10 C38 117.0(2)
N3 C11 C10 125.1(2)
N3 C11 C12 109.9(2)
C10 C11 C12 124.9(2)
C13 C12 C11 106.7(2)
C12 C13 C14 107.2(2)
N3 C14 C15 125.5(2)
N3 C14 C13 109.7(2)
C15 C14 C13 124.7(2)
C14 C15 C16 126.2(2)
C14 C15 C44 117.0(2)
C16 C15 C44 116.8(2)
N4 C16 C15 124.7(2)
N4 C16 C17 110.2(2)
C15 C16 C17 125.1(2)
C18 C17 C16 106.8(2)
C17 C18 C19 107.0(2)
N4 C19 C20 125.1(2)
N4 C19 C18 109.8(2)
C20 C19 C18 125.0(2)
C1 C20 C19 125.8(2)
C1 C20 C50 116.9(2)
C19 C20 C50 117.3(2)
C22 C21 C26 118.6(2)
C22 C21 C5 119.1(2)
C26 C21 C5 122.3(2)
C23 C22 C21 121.1(3)
C24 C23 C22 119.3(3)
C23 C24 C25 121.0(2)
C24 C25 C26 119.3(2)
C25 C26 C21 120.6(2)
C25 C26 N5 123.0(2)
C21 C26 N5 116.4(2)
O1 C27 N5 124.6(3)
O1 C27 C28 121.1(2)
N5 C27 C28 114.4(2)
C29 C28 C33 119.4(3)
C29 C28 C27 118.2(2)
C33 C28 C27 122.4(2)
C30 C29 C28 119.8(3)
C29 C30 C31 120.6(3)
C32 C31 C30 120.2(3)
C31 C32 C33 119.2(3)
C31 C32 C34 121.2(3)
C33 C32 C34 119.5(3)
C32 C33 C28 120.7(3)
N6 C34 C32 109.5(2)
C36 C35 N6 106.4(3)
C35 C36 N7 109.3(3)
N7 C37 N6 111.2(3)
C43 C38 C39 114.8(2)
C43 C38 C10 122.2(2)
C39 C38 C10 123.0(2)
F1 C39 C40 118.4(2)
F1 C39 C38 117.9(2)
C40 C39 C38 123.6(3)
C41 C40 C39 118.3(3)
C40 C41 C42 120.9(3)
C43 C42 C41 117.9(3)
F2 C43 C42 118.7(3)
F2 C43 C38 116.8(2)
C42 C43 C38 124.5(3)
C49 C44 C45 114.9(4)
C49 C44 C15 125.4(4)
C45 C44 C15 119.6(3)
F3 C45 C46 117.1(5)
F3 C45 C44 121.0(4)
C46 C45 C44 121.8(5)
C47 C46 C45 118.7(6)
C48 C47 C46 121.6(6)
C47 C48 C49 117.0(7)
C44 C49 F4 112.7(5)
C44 C49 C48 125.9(6)
F4 C49 C48 121.4(6)
F3A C45A C46A 121.4(8)
C47A C46A C45A 116.8(10)
C48A C47A C46A 121.1(11)
C47A C48A C49A 118.9(11)
F4A C49A C48A 112.0(9)
C51 C50 C55 114.9(2)
C51 C50 C20 123.5(2)
C55 C50 C20 121.5(2)
F5 C51 C52 118.1(3)
F5 C51 C50 117.7(2)
C52 C51 C50 124.2(3)
C51 C52 C53 118.0(3)
C54 C53 C52 120.8(3)
C53 C54 C55 118.3(3)
F6 C55 C50 117.6(2)
F6 C55 C54 118.6(3)
C50 C55 C54 123.8(3)
Cl99 C99 Cl98 111.9(4)
Cl91 C90 Cl90 113.5(4)

loop_
_geom_bond_atom_site_label_1
_geom_bond_atom_site_label_2
_geom_bond_distance
O1 C27 1.221(3)
Zn1 N3 2.064(2)
Zn1 N4 2.073(2)
Zn1 N1 2.077(2)
Zn1 N7 2.079(2)
Zn1 N2 2.095(2)
F1 C39 1.357(3)
F2 C43 1.359(3)
F5 C51 1.356(3)
F6 C55 1.348(3)
N1 C1 1.370(3)
N1 C4 1.378(3)
N2 C9 1.367(3)
N2 C6 1.369(3)
N3 C14 1.374(3)
N3 C11 1.376(3)
N4 C16 1.371(3)
N4 C19 1.373(3)
N5 C27 1.359(3)
N5 C26 1.417(3)
N6 C37 1.348(4)
N6 C35 1.374(4)
N6 C34 1.474(4)
N7 C37 1.314(4)
N7 C36 1.383(3)
C1 C20 1.403(4)
C1 C2 1.446(4)
C2 C3 1.355(4)
C3 C4 1.446(4)
C4 C5 1.400(4)
C5 C6 1.402(4)
C5 C21 1.504(3)
C6 C7 1.449(3)
C7 C8 1.353(4)
C8 C9 1.444(3)
C9 C10 1.402(4)
C10 C11 1.402(4)
C10 C38 1.498(4)
C11 C12 1.445(4)
C12 C13 1.357(4)
C13 C14 1.445(4)
C14 C15 1.396(4)
C15 C16 1.398(4)
C15 C44 1.499(4)
C16 C17 1.441(4)
C17 C18 1.353(4)
C18 C19 1.447(4)
C19 C20 1.403(4)
C20 C50 1.497(4)
C21 C22 1.395(4)
C21 C26 1.398(4)
C22 C23 1.389(4)
C23 C24 1.381(4)
C24 C25 1.387(4)
C25 C26 1.394(3)
C27 C28 1.496(4)
C28 C29 1.396(4)
C28 C33 1.397(4)
C29 C30 1.382(4)
C30 C31 1.394(4)
C31 C32 1.387(4)
C32 C33 1.395(4)
C32 C34 1.517(4)
C35 C36 1.351(4)
C38 C43 1.387(4)
C38 C39 1.389(4)
C39 C40 1.384(4)
C40 C41 1.383(4)
C41 C42 1.387(4)
C42 C43 1.375(4)
F3 C45 1.357(6)
F4 C49 1.353(7)
C44 C49 1.352(7)
C44 C45 1.422(6)
C45 C46 1.387(7)
C46 C47 1.378(9)
C47 C48 1.375(9)
C48 C49 1.379(7)
F3A C45A 1.334(10)
F4A C49A 1.374(10)
C45A C46A 1.386(11)
C46A C47A 1.381(12)
C47A C48A 1.375(12)
C48A C49A 1.393(12)
C50 C51 1.383(4)
C50 C55 1.384(4)
C51 C52 1.381(4)
C52 C53 1.388(4)
C53 C54 1.376(5)
C54 C55 1.388(4)
Cl98 C99 1.752(6)
Cl99 C99 1.733(7)
Cl91 C90 1.729(8)
Cl90 C90 1.745(8)
